data_7024816
loop_
_publ_author_name
'Lu, Zhe-Jun'
'Wang, Jin-Po'
'Zhu, Qin-Yu'
'Huo, Li-Bin'
'Qin, Yu-Rong'
'Dai, Jie'

_publ_section_title
;
 Cu(II) and Ni(II) dioxotetraamine complexes integrated with
 tetrathiafulvalene moiety; structures and solution chemistry.
;
_journal_issue 11
_journal_name_full 'Dalton transactions (Cambridge, England : 2003)'
_journal_page_first 2798
_journal_page_last 2803
_journal_paper_doi 10.1039/b921745b
_journal_volume 39
_journal_year 2010
_chemical_formula_moiety 'C14 H18 N4 Ni O2 S6, 1.5(C H4 O)'
_chemical_formula_sum 'C15.5 H24 N4 Ni O3.5 S6'
_chemical_formula_weight 573.46
_chemical_name_systematic ?
_space_group_IT_number 15
_symmetry_cell_setting monoclinic
_symmetry_Int_Tables_number 15
_symmetry_space_group_name_Hall '-C 2yc'
_symmetry_space_group_name_H-M 'C 1 2/c 1'
_atom_sites_solution_hydrogens geom
_atom_sites_solution_primary direct
_atom_sites_solution_secondary difmap
_audit_creation_method SHELXL-97
_cell_angle_alpha 90.00
_cell_angle_beta 119.731(2)
_cell_angle_gamma 90.00
_cell_formula_units_Z 8
_cell_length_a 19.402(3)
_cell_length_b 19.006(2)
_cell_length_c 14.2876(19)
_cell_measurement_reflns_used 7338
_cell_measurement_temperature 173(2)
_cell_measurement_theta_max 25.3
_cell_measurement_theta_min 3.0
_cell_volume 4575.1(11)
_computing_cell_refinement CrystalClear
_computing_data_collection CrystalClear
_computing_data_reduction CrystalStructure
_computing_structure_refinement 'SHELXL-97 (Sheldrick, 1997)'
_computing_structure_solution 'SHELXS-97 (Sheldrick, 1990)'
_diffrn_ambient_temperature 173(2)
_diffrn_detector_area_resol_mean 7.31
_diffrn_measured_fraction_theta_full 0.998
_diffrn_measured_fraction_theta_max 0.998
_diffrn_measurement_device_type 'Rigaku Mercury'
_diffrn_measurement_method \w
_diffrn_radiation_monochromator graphite
_diffrn_radiation_source 'fine-focus sealed tube'
_diffrn_radiation_type MoK\a
_diffrn_radiation_wavelength 0.71070
_diffrn_reflns_av_R_equivalents 0.0393
_diffrn_reflns_av_sigmaI/netI 0.0297
_diffrn_reflns_limit_h_max 23
_diffrn_reflns_limit_h_min -23
_diffrn_reflns_limit_k_max 22
_diffrn_reflns_limit_k_min -22
_diffrn_reflns_limit_l_max 15
_diffrn_reflns_limit_l_min -17
_diffrn_reflns_number 22163
_diffrn_reflns_theta_full 25.35
_diffrn_reflns_theta_max 25.35
_diffrn_reflns_theta_min 3.03
_exptl_absorpt_coefficient_mu 1.425
_exptl_absorpt_correction_T_max 0.796
_exptl_absorpt_correction_T_min 0.642
_exptl_absorpt_correction_type multi-scan
_exptl_absorpt_process_details 'Jacobson, R. (1998) Private communication'
_exptl_crystal_colour red
_exptl_crystal_density_diffrn 1.665
_exptl_crystal_density_method 'not measured'
_exptl_crystal_description block
_exptl_crystal_F_000 2376
_exptl_crystal_size_max 0.23
_exptl_crystal_size_mid 0.20
_exptl_crystal_size_min 0.16
_refine_diff_density_max 1.285
_refine_diff_density_min -0.826
_refine_diff_density_rms 0.087
_refine_ls_extinction_method none
_refine_ls_goodness_of_fit_ref 1.125
_refine_ls_hydrogen_treatment constr
_refine_ls_matrix_type full
_refine_ls_number_parameters 271
_refine_ls_number_reflns 4190
_refine_ls_number_restraints 1
_refine_ls_restrained_S_all 1.130
_refine_ls_R_factor_all 0.0604
_refine_ls_R_factor_gt 0.0513
_refine_ls_shift/su_max 0.000
_refine_ls_shift/su_mean 0.000
_refine_ls_structure_factor_coef Fsqd
_refine_ls_weighting_details 'calc w=1/[\s^2^(Fo^2^)+(0.0461P)^2^+19.9986P] where P=(Fo^2^+2Fc^2^)/3'
_refine_ls_weighting_scheme calc
_refine_ls_wR_factor_gt 0.1143
_refine_ls_wR_factor_ref 0.1210
_reflns_number_gt 3689
_reflns_number_total 4190
_reflns_threshold_expression >2sigma(I)
_cod_data_source_file b921745b.txt
_cod_data_source_block 4
_cod_depositor_comments
;
 Marking attached hydrogen atoms.

 Antanas Vaitkus,
 2017-07-12
;
_cod_original_cell_volume 4575.1(10)
_cod_original_sg_symbol_H-M 'C 2/c'
_cod_original_formula_sum 'C15.50 H24 N4 Ni O3.50 S6'
_cod_database_code 7024816

loop_
_symmetry_equiv_pos_as_xyz
'x, y, z'
'-x, y, -z+1/2'
'x+1/2, y+1/2, z'
'-x+1/2, y+1/2, -z+1/2'
'-x, -y, -z'
'x, -y, z-1/2'
'-x+1/2, -y+1/2, -z'
'x+1/2, -y+1/2, z-1/2'

loop_
_atom_site_label
_atom_site_type_symbol
_atom_site_fract_x
_atom_site_fract_y
_atom_site_fract_z
_atom_site_U_iso_or_equiv
_atom_site_adp_type
_atom_site_occupancy
_atom_site_symmetry_multiplicity
_atom_site_calc_flag
_atom_site_refinement_flags
_atom_site_attached_hydrogens
Ni1 Ni 0.68531(3) 0.41538(3) 0.45653(4) 0.03078(17) Uani 1 1 d . 0
S1 S 0.77702(7) 0.26733(6) 0.79588(9) 0.0365(3) Uani 1 1 d . 0
S2 S 0.67318(8) 0.37587(6) 0.80184(10) 0.0433(3) Uani 1 1 d . 0
S3 S 0.70402(6) 0.15220(5) 0.88653(9) 0.0333(3) Uani 1 1 d . 0
S4 S 0.60009(7) 0.25805(5) 0.90163(9) 0.0348(3) Uani 1 1 d . 0
S5 S 0.61342(8) 0.02973(6) 0.90272(10) 0.0468(3) Uani 1 1 d . 0
S6 S 0.49155(7) 0.15242(7) 0.91656(10) 0.0435(3) Uani 1 1 d . 0
O1 O 0.85259(18) 0.2847(2) 0.6848(3) 0.0511(9) Uani 1 1 d . 0
O2 O 0.6592(2) 0.50085(15) 0.7030(3) 0.0495(9) Uani 1 1 d . 0
O3 O 0.5230(3) 0.3553(3) 0.1620(5) 0.1015(17) Uani 1 1 d . 0
H3 H 0.5462 0.3226 0.2061 0.152 Uiso 1 1 calc R 0
O4 O 0.5000 0.2454(6) 0.2500 0.137(3) Uiso 1 2 d SD 1
N1 N 0.7741(2) 0.36135(19) 0.5507(3) 0.0333(8) Uani 1 1 d . 0
N2 N 0.7038(2) 0.37629(19) 0.3468(3) 0.0351(8) Uani 1 1 d . 0
H2A H 0.6847 0.3310 0.3301 0.042 Uiso 1 1 calc R 0
H2B H 0.6801 0.4032 0.2852 0.042 Uiso 1 1 calc R 0
N3 N 0.6676(2) 0.46723(18) 0.5552(3) 0.0324(8) Uani 1 1 d . 0
N4 N 0.5978(2) 0.46732(18) 0.3479(3) 0.0351(8) Uani 1 1 d . 0
H4A H 0.6144 0.4922 0.3073 0.042 Uiso 1 1 calc R 0
H4B H 0.5589 0.4365 0.3028 0.042 Uiso 1 1 calc R 0
C1 C 0.7506(3) 0.3369(2) 0.7012(3) 0.0332(9) Uani 1 1 d . 0
C2 C 0.7034(3) 0.3871(2) 0.7047(3) 0.0333(9) Uani 1 1 d . 0
C3 C 0.7019(3) 0.2872(2) 0.8257(3) 0.0348(10) Uani 1 1 d . 0
C4 C 0.6720(2) 0.2400(2) 0.8644(3) 0.0287(9) Uani 1 1 d . 0
C5 C 0.6215(2) 0.1207(2) 0.8928(3) 0.0304(9) Uani 1 1 d . 0
C6 C 0.5742(2) 0.1693(2) 0.9010(3) 0.0321(9) Uani 1 1 d . 0
C7 C 0.6148(3) -0.0011(2) 0.7846(4) 0.0478(12) Uani 1 1 d . 0
H7A H 0.5740 0.0237 0.7210 0.072 Uiso 1 1 calc R 0
H7B H 0.6040 -0.0517 0.7762 0.072 Uiso 1 1 calc R 0
H7C H 0.6670 0.0080 0.7922 0.072 Uiso 1 1 calc R 0
C8 C 0.5373(3) 0.1134(3) 1.0488(4) 0.0544(13) Uani 1 1 d . 0
H8A H 0.5704 0.0736 1.0517 0.082 Uiso 1 1 calc R 0
H8B H 0.4960 0.0968 1.0640 0.082 Uiso 1 1 calc R 0
H8C H 0.5703 0.1486 1.1027 0.082 Uiso 1 1 calc R 0
C9 C 0.7950(2) 0.3279(2) 0.6417(3) 0.0360(10) Uani 1 1 d . 0
C10 C 0.8226(3) 0.3407(3) 0.5021(4) 0.0429(11) Uani 1 1 d . 0
H10A H 0.8200 0.2891 0.4912 0.051 Uiso 1 1 calc R 0
H10B H 0.8788 0.3540 0.5504 0.051 Uiso 1 1 calc R 0
C11 C 0.7911(3) 0.3776(3) 0.3964(4) 0.0418(11) Uani 1 1 d . 0
H11A H 0.8107 0.4267 0.4073 0.050 Uiso 1 1 calc R 0
H11B H 0.8079 0.3530 0.3499 0.050 Uiso 1 1 calc R 0
C12 C 0.6765(3) 0.4566(2) 0.6518(3) 0.0363(10) Uani 1 1 d . 0
C13 C 0.6305(3) 0.5344(2) 0.5044(3) 0.0418(11) Uani 1 1 d . 0
H13A H 0.6694 0.5655 0.4995 0.050 Uiso 1 1 calc R 0
H13B H 0.6098 0.5586 0.5468 0.050 Uiso 1 1 calc R 0
C14 C 0.5643(3) 0.5166(2) 0.3947(4) 0.0414(11) Uani 1 1 d . 0
H14A H 0.5199 0.4943 0.3993 0.050 Uiso 1 1 calc R 0
H14B H 0.5442 0.5595 0.3499 0.050 Uiso 1 1 calc R 0
C15 C 0.4962(5) 0.3311(5) 0.0589(8) 0.137(4) Uani 1 1 d . 0
H15A H 0.4779 0.3710 0.0088 0.206 Uiso 1 1 calc R 0
H15B H 0.4522 0.2983 0.0392 0.206 Uiso 1 1 calc R 0
H15C H 0.5395 0.3070 0.0554 0.206 Uiso 1 1 calc R 0
C16 C 0.5000 0.1679(11) 0.2500 0.303(15) Uiso 1 2 d SD 3

loop_
_atom_site_aniso_label
_atom_site_aniso_U_11
_atom_site_aniso_U_22
_atom_site_aniso_U_33
_atom_site_aniso_U_23
_atom_site_aniso_U_13
_atom_site_aniso_U_12
Ni1 0.0368(3) 0.0320(3) 0.0261(3) 0.0004(2) 0.0176(2) -0.0057(2)
S1 0.0406(6) 0.0429(6) 0.0311(6) 0.0059(5) 0.0217(5) -0.0013(5)
S2 0.0802(9) 0.0272(5) 0.0431(6) 0.0017(5) 0.0463(7) -0.0016(5)
S3 0.0384(6) 0.0314(5) 0.0366(6) 0.0077(4) 0.0235(5) 0.0056(4)
S4 0.0484(6) 0.0281(5) 0.0387(6) 0.0027(4) 0.0298(5) 0.0032(5)
S5 0.0697(8) 0.0273(6) 0.0539(7) 0.0030(5) 0.0386(7) -0.0026(5)
S6 0.0369(6) 0.0516(7) 0.0486(7) -0.0048(6) 0.0262(6) -0.0060(5)
O1 0.0336(17) 0.076(2) 0.0449(19) 0.0210(18) 0.0208(15) 0.0063(17)
O2 0.094(3) 0.0269(16) 0.0429(18) -0.0002(14) 0.0459(19) -0.0029(16)
O3 0.074(3) 0.092(4) 0.116(4) -0.036(3) 0.031(3) -0.014(3)
N1 0.0295(18) 0.047(2) 0.0271(18) 0.0043(16) 0.0167(15) -0.0039(16)
N2 0.047(2) 0.0344(19) 0.0269(18) 0.0003(15) 0.0209(17) -0.0018(16)
N3 0.043(2) 0.0296(18) 0.0246(17) 0.0023(14) 0.0171(16) -0.0058(15)
N4 0.043(2) 0.0280(18) 0.0276(18) -0.0024(14) 0.0129(16) -0.0031(16)
C1 0.040(2) 0.036(2) 0.025(2) 0.0032(17) 0.0163(19) -0.0115(19)
C2 0.047(3) 0.033(2) 0.024(2) -0.0052(17) 0.0210(19) -0.011(2)
C3 0.051(3) 0.034(2) 0.027(2) 0.0017(17) 0.025(2) 0.000(2)
C4 0.039(2) 0.029(2) 0.0214(19) 0.0000(16) 0.0176(18) 0.0006(17)
C5 0.037(2) 0.028(2) 0.029(2) 0.0024(17) 0.0185(19) -0.0020(18)
C6 0.038(2) 0.032(2) 0.032(2) 0.0011(18) 0.0219(19) -0.0029(18)
C7 0.058(3) 0.034(2) 0.042(3) 0.000(2) 0.019(2) 0.008(2)
C8 0.055(3) 0.069(4) 0.050(3) 0.005(3) 0.034(3) -0.008(3)
C9 0.028(2) 0.049(3) 0.032(2) 0.001(2) 0.0158(19) -0.009(2)
C10 0.035(2) 0.064(3) 0.036(2) 0.005(2) 0.022(2) -0.003(2)
C11 0.041(3) 0.053(3) 0.042(3) 0.002(2) 0.029(2) -0.008(2)
C12 0.055(3) 0.028(2) 0.034(2) -0.0008(18) 0.028(2) -0.011(2)
C13 0.063(3) 0.031(2) 0.033(2) 0.0006(19) 0.026(2) -0.002(2)
C14 0.051(3) 0.037(2) 0.037(2) 0.000(2) 0.022(2) -0.001(2)
C15 0.079(5) 0.163(9) 0.167(9) -0.114(8) 0.060(6) -0.013(6)

loop_
_atom_type_symbol
_atom_type_description
_atom_type_scat_dispersion_real
_atom_type_scat_dispersion_imag
_atom_type_scat_source
C C 0.0033 0.0016 'International Tables Vol C Tables 4.2.6.8 and 6.1.1.4'
H H 0.0000 0.0000 'International Tables Vol C Tables 4.2.6.8 and 6.1.1.4'
N N 0.0061 0.0033 'International Tables Vol C Tables 4.2.6.8 and 6.1.1.4'
Ni Ni 0.3393 1.1124 'International Tables Vol C Tables 4.2.6.8 and 6.1.1.4'
O O 0.0106 0.0060 'International Tables Vol C Tables 4.2.6.8 and 6.1.1.4'
S S 0.1246 0.1234 'International Tables Vol C Tables 4.2.6.8 and 6.1.1.4'

loop_
_geom_angle_atom_site_label_1
_geom_angle_atom_site_label_2
_geom_angle_atom_site_label_3
_geom_angle
N1 Ni1 N3 101.10(15)
N1 Ni1 N4 173.29(15)
N3 Ni1 N4 85.39(15)
N1 Ni1 N2 84.10(15)
N3 Ni1 N2 171.22(15)
N4 Ni1 N2 89.25(15)
C3 S1 C1 93.7(2)
C3 S2 C2 94.1(2)
C5 S3 C4 94.79(19)
C4 S4 C6 94.53(19)
C5 S5 C7 101.7(2)
C6 S6 C8 101.7(2)
C15 O3 H3 109.5
C9 N1 C10 112.3(4)
C9 N1 Ni1 134.0(3)
C10 N1 Ni1 112.4(3)
C11 N2 Ni1 103.6(3)
C11 N2 H2A 111.0
Ni1 N2 H2A 111.0
C11 N2 H2B 111.0
Ni1 N2 H2B 111.0
H2A N2 H2B 109.0
C12 N3 C13 115.3(4)
C12 N3 Ni1 136.4(3)
C13 N3 Ni1 108.2(2)
C14 N4 Ni1 111.9(3)
C14 N4 H4A 109.2
Ni1 N4 H4A 109.2
C14 N4 H4B 109.2
Ni1 N4 H4B 109.2
H4A N4 H4B 107.9
C2 C1 C9 134.6(4)
C2 C1 S1 116.5(3)
C9 C1 S1 108.6(3)
C1 C2 C12 133.6(4)
C1 C2 S2 116.3(3)
C12 C2 S2 109.7(3)
C4 C3 S1 123.0(3)
C4 C3 S2 124.5(3)
S1 C3 S2 112.5(2)
C3 C4 S3 121.9(3)
C3 C4 S4 124.8(3)
S3 C4 S4 113.2(2)
C6 C5 S5 125.4(3)
C6 C5 S3 116.7(3)
S5 C5 S3 117.6(2)
C5 C6 S6 126.2(3)
C5 C6 S4 117.0(3)
S6 C6 S4 116.8(2)
S5 C7 H7A 109.5
S5 C7 H7B 109.5
H7A C7 H7B 109.5
S5 C7 H7C 109.5
H7A C7 H7C 109.5
H7B C7 H7C 109.5
S6 C8 H8A 109.5
S6 C8 H8B 109.5
H8A C8 H8B 109.5
S6 C8 H8C 109.5
H8A C8 H8C 109.5
H8B C8 H8C 109.5
O1 C9 N1 123.9(4)
O1 C9 C1 114.5(4)
N1 C9 C1 121.6(4)
N1 C10 C11 108.3(4)
N1 C10 H10A 110.0
C11 C10 H10A 110.0
N1 C10 H10B 110.0
C11 C10 H10B 110.0
H10A C10 H10B 108.4
N2 C11 C10 105.9(3)
N2 C11 H11A 110.6
C10 C11 H11A 110.6
N2 C11 H11B 110.6
C10 C11 H11B 110.6
H11A C11 H11B 108.7
O2 C12 N3 124.7(4)
O2 C12 C2 115.2(4)
N3 C12 C2 120.0(4)
N3 C13 C14 106.2(4)
N3 C13 H13A 110.5
C14 C13 H13A 110.5
N3 C13 H13B 110.5
C14 C13 H13B 110.5
H13A C13 H13B 108.7
N4 C14 C13 106.1(4)
N4 C14 H14A 110.5
C13 C14 H14A 110.5
N4 C14 H14B 110.5
C13 C14 H14B 110.5
H14A C14 H14B 108.7
O3 C15 H15A 109.5
O3 C15 H15B 109.5
H15A C15 H15B 109.5
O3 C15 H15C 109.5
H15A C15 H15C 109.5
H15B C15 H15C 109.5

loop_
_geom_bond_atom_site_label_1
_geom_bond_atom_site_label_2
_geom_bond_distance
Ni1 N1 1.879(3)
Ni1 N3 1.886(3)
Ni1 N4 1.911(3)
Ni1 N2 1.922(3)
S1 C3 1.750(4)
S1 C1 1.776(4)
S2 C3 1.755(4)
S2 C2 1.767(4)
S3 C5 1.753(4)
S3 C4 1.754(4)
S4 C4 1.757(4)
S4 C6 1.758(4)
S5 C5 1.748(4)
S5 C7 1.799(5)
S6 C6 1.755(4)
S6 C8 1.802(5)
O1 C9 1.271(5)
O2 C12 1.264(5)
O3 C15 1.375(9)
O3 H3 0.8400
O4 C16 1.473(18)
N1 C9 1.318(5)
N1 C10 1.474(5)
N2 C11 1.478(6)
N2 H2A 0.9200
N2 H2B 0.9200
N3 C12 1.320(5)
N3 C13 1.468(5)
N4 C14 1.476(6)
N4 H4A 0.9200
N4 H4B 0.9200
C1 C2 1.341(6)
C1 C9 1.491(6)
C2 C12 1.482(6)
C3 C4 1.328(6)
C5 C6 1.347(6)
C7 H7A 0.9800
C7 H7B 0.9800
C7 H7C 0.9800
C8 H8A 0.9800
C8 H8B 0.9800
C8 H8C 0.9800
C10 C11 1.493(6)
C10 H10A 0.9900
C10 H10B 0.9900
C11 H11A 0.9900
C11 H11B 0.9900
C13 C14 1.492(6)
C13 H13A 0.9900
C13 H13B 0.9900
C14 H14A 0.9900
C14 H14B 0.9900
C15 H15A 0.9800
C15 H15B 0.9800
C15 H15C 0.9800

loop_
_geom_hbond_atom_site_label_D
_geom_hbond_atom_site_label_H
_geom_hbond_atom_site_label_A
_geom_hbond_distance_DH
_geom_hbond_distance_HA
_geom_hbond_distance_DA
_geom_hbond_angle_DHA
_geom_hbond_site_symmetry_A
C13 H13A S3 0.99 2.73 3.577(5) 144.3 4_656
C11 H11B S1 0.99 2.98 3.644(5) 125.4 7_656
N4 H4B O3 0.92 2.44 3.117(6) 130.6 2_655
N4 H4B O3 0.92 2.35 3.141(6) 144.2 .
N4 H4A S2 0.92 2.77 3.523(4) 139.4 6_565
N4 H4A O2 0.92 2.07 2.918(5) 152.8 6_565
N2 H2B O2 0.92 2.10 2.942(5) 152.3 6_565
N2 H2A S1 0.92 2.94 3.536(4) 124.2 7_656
N2 H2A O1 0.92 2.29 3.205(5) 171.6 7_656
O3 H3 O4 0.84 1.98 2.587(11) 128.9 .

loop_
_geom_torsion_atom_site_label_1
_geom_torsion_atom_site_label_2
_geom_torsion_atom_site_label_3
_geom_torsion_atom_site_label_4
_geom_torsion
N3 Ni1 N1 C9 40.4(4)
N4 Ni1 N1 C9 -154.5(11)
N2 Ni1 N1 C9 -146.8(4)
N3 Ni1 N1 C10 -153.8(3)
N4 Ni1 N1 C10 11.3(14)
N2 Ni1 N1 C10 19.1(3)
N1 Ni1 N2 C11 -40.4(3)
N3 Ni1 N2 C11 86.4(10)
N4 Ni1 N2 C11 138.6(3)
N1 Ni1 N3 C12 -32.6(5)
N4 Ni1 N3 C12 149.1(5)
N2 Ni1 N3 C12 -158.4(9)
N1 Ni1 N3 C13 151.5(3)
N4 Ni1 N3 C13 -26.7(3)
N2 Ni1 N3 C13 25.8(11)
N1 Ni1 N4 C14 -165.8(12)
N3 Ni1 N4 C14 -0.5(3)
N2 Ni1 N4 C14 -173.6(3)
C3 S1 C1 C2 16.2(4)
C3 S1 C1 C9 -169.5(3)
C9 C1 C2 C12 -1.5(9)
S1 C1 C2 C12 170.9(4)
C9 C1 C2 S2 -173.4(4)
S1 C1 C2 S2 -1.0(5)
C3 S2 C2 C1 -14.7(4)
C3 S2 C2 C12 171.5(3)
C1 S1 C3 C4 155.8(4)
C1 S1 C3 S2 -25.6(3)
C2 S2 C3 C4 -156.1(4)
C2 S2 C3 S1 25.3(3)
S1 C3 C4 S3 -1.4(5)
S2 C3 C4 S3 -179.8(2)
S1 C3 C4 S4 176.8(2)
S2 C3 C4 S4 -1.6(6)
C5 S3 C4 C3 -162.4(4)
C5 S3 C4 S4 19.2(2)
C6 S4 C4 C3 163.0(4)
C6 S4 C4 S3 -18.6(3)
C7 S5 C5 C6 130.2(4)
C7 S5 C5 S3 -57.3(3)
C4 S3 C5 C6 -12.4(4)
C4 S3 C5 S5 174.4(2)
S5 C5 C6 S6 -3.4(6)
S3 C5 C6 S6 -176.0(2)
S5 C5 C6 S4 173.8(2)
S3 C5 C6 S4 1.3(5)
C8 S6 C6 C5 66.7(4)
C8 S6 C6 S4 -110.6(3)
C4 S4 C6 C5 10.6(4)
C4 S4 C6 S6 -171.9(2)
C10 N1 C9 O1 2.6(6)
Ni1 N1 C9 O1 168.4(3)
C10 N1 C9 C1 -175.9(4)
Ni1 N1 C9 C1 -10.0(7)
C2 C1 C9 O1 158.2(5)
S1 C1 C9 O1 -14.7(5)
C2 C1 C9 N1 -23.2(7)
S1 C1 C9 N1 163.9(3)
C9 N1 C10 C11 176.3(4)
Ni1 N1 C10 C11 7.2(5)
Ni1 N2 C11 C10 53.2(4)
N1 C10 C11 N2 -39.4(5)
C13 N3 C12 O2 -3.8(7)
Ni1 N3 C12 O2 -179.4(3)
C13 N3 C12 C2 172.0(4)
Ni1 N3 C12 C2 -3.7(7)
C1 C2 C12 O2 -153.0(5)
S2 C2 C12 O2 19.3(5)
C1 C2 C12 N3 30.9(7)
S2 C2 C12 N3 -156.9(4)
C12 N3 C13 C14 -128.8(4)
Ni1 N3 C13 C14 48.1(4)
Ni1 N4 C14 C13 26.9(4)
N3 C13 C14 N4 -47.5(5)
